data_7224569
loop_
_publ_author_name
'Higashi, Tomomi'
'Ueda, Takahiro'
'Mochida, Tomoyuki'

_publ_section_title
;
 Effects of substituent branching and chirality on the physical properties
 of ionic liquids based on cationic ruthenium sandwich complexes.
;
_journal_issue 15
_journal_name_full 'Physical chemistry chemical physics : PCCP'
_journal_page_first 10041
_journal_page_last 10048
_journal_paper_doi 10.1039/c6cp00643d
_journal_volume 18
_journal_year 2016
_chemical_formula_moiety 'C20 H29 O Ru, F6 P'
_chemical_formula_sum 'C20 H29 F6 O P Ru'
_chemical_formula_weight 531.47
_chemical_name_systematic
; 
 ? 
;
_space_group_IT_number 2
_symmetry_cell_setting triclinic
_symmetry_space_group_name_Hall '-P 1'
_symmetry_space_group_name_H-M 'P -1'
_atom_sites_solution_hydrogens geom
_atom_sites_solution_primary direct
_atom_sites_solution_secondary difmap
_audit_creation_method SHELXL-97
_audit_update_record
;
2015-05-29 deposited with the CCDC.
2016-03-09 downloaded from the CCDC.
;
_cell_angle_alpha 84.703(4)
_cell_angle_beta 67.159(4)
_cell_angle_gamma 82.242(4)
_cell_formula_units_Z 2
_cell_length_a 10.389(3)
_cell_length_b 10.393(3)
_cell_length_c 11.050(3)
_cell_measurement_reflns_used 3787
_cell_measurement_temperature 100
_cell_measurement_theta_max 27.86
_cell_measurement_theta_min 2.31
_cell_volume 1088.4(5)
_computing_cell_refinement 'APEX2 (Bruker AXS, 2006)'
_computing_data_collection 'APEX2 '
_computing_data_reduction 'SAINT (Bruker AXS, 2004)'
_computing_molecular_graphics 'XSHEL (Bruker AXS,2002)'
_computing_publication_material 'XCIF (Bruker AXS, 2001)'
_computing_structure_refinement 'SHELXL-97 (Sheldrick, 1997)'
_computing_structure_solution 'SHELXS-97 (Sheldrick, 1997)'
_diffrn_ambient_temperature 100
_diffrn_detector_area_resol_mean 8.333
_diffrn_measured_fraction_theta_full 0.973
_diffrn_measured_fraction_theta_max 0.973
_diffrn_measurement_device_type 'Bruker APEXII CCD area detector'
_diffrn_measurement_method 'phi and omega scans'
_diffrn_radiation_monochromator 'Bruker Helios multilayer confocal mirror'
_diffrn_radiation_source 'Bruker TXS fine-focus rotating anode'
_diffrn_radiation_type MoK\a
_diffrn_radiation_wavelength 0.71073
_diffrn_reflns_av_R_equivalents 0.0162
_diffrn_reflns_av_sigmaI/netI 0.0319
_diffrn_reflns_limit_h_max 12
_diffrn_reflns_limit_h_min -12
_diffrn_reflns_limit_k_max 12
_diffrn_reflns_limit_k_min -10
_diffrn_reflns_limit_l_max 10
_diffrn_reflns_limit_l_min -13
_diffrn_reflns_number 5053
_diffrn_reflns_theta_full 25.02
_diffrn_reflns_theta_max 25.02
_diffrn_reflns_theta_min 1.98
_exptl_absorpt_coefficient_mu 0.853
_exptl_absorpt_correction_T_max 0.9807
_exptl_absorpt_correction_T_min 0.8527
_exptl_absorpt_correction_type empirical
_exptl_absorpt_process_details
;
SADABS Sheldrick 1996
;
_exptl_crystal_colour colorless
_exptl_crystal_density_diffrn 1.622
_exptl_crystal_density_method 'not measured'
_exptl_crystal_description plate
_exptl_crystal_F_000 540
_exptl_crystal_size_max 0.19
_exptl_crystal_size_mid 0.17
_exptl_crystal_size_min 0.02
_refine_diff_density_max 0.554
_refine_diff_density_min -0.473
_refine_diff_density_rms 0.070
_refine_ls_extinction_method none
_refine_ls_goodness_of_fit_ref 1.060
_refine_ls_hydrogen_treatment constr
_refine_ls_matrix_type full
_refine_ls_number_parameters 263
_refine_ls_number_reflns 3740
_refine_ls_number_restraints 0
_refine_ls_restrained_S_all 1.060
_refine_ls_R_factor_all 0.0292
_refine_ls_R_factor_gt 0.0256
_refine_ls_shift/su_max 0.001
_refine_ls_shift/su_mean 0.000
_refine_ls_structure_factor_coef Fsqd
_refine_ls_weighting_details 'calc w=1/[\s^2^(Fo^2^)+(0.0195P)^2^+1.1657P] where P=(Fo^2^+2Fc^2^)/3'
_refine_ls_weighting_scheme calc
_refine_ls_wR_factor_gt 0.0579
_refine_ls_wR_factor_ref 0.0597
_reflns_number_gt 3448
_reflns_number_total 3740
_reflns_threshold_expression >2sigma
_cod_data_source_file c6cp00643d2.cif
_cod_data_source_block RuC9PF6
_cod_depositor_comments
;
The following automatic conversions were performed:

'_symmetry_cell_setting' value 'Triclinic' changed to 'triclinic'
according to
/usr/data/users/saulius/crontab/automatic-downloads/rss-feeds/RSC/lib/dictionaries/cif_core.dic
dictionary named 'cif_core.dic' version 2.4.2 from 2011-04-26.

Automatic conversion script
Id: cif_fix_values 4268 2015-11-12 08:31:59Z antanas 

 Adding full bibliography for 7224569--7224571.cif.
;
_cod_original_sg_symbol_H-M 'P -1   '
_cod_database_code 7224569

loop_
_symmetry_equiv_pos_as_xyz
'x, y, z'
'-x, -y, -z'

loop_
_atom_site_label
_atom_site_type_symbol
_atom_site_fract_x
_atom_site_fract_y
_atom_site_fract_z
_atom_site_U_iso_or_equiv
_atom_site_adp_type
_atom_site_occupancy
_atom_site_symmetry_multiplicity
_atom_site_calc_flag
_atom_site_refinement_flags
Ru1 Ru 0.78430(2) 0.737837(19) 0.065682(19) 0.01364(7) Uani 1 1 d .
O1 O 0.65473(17) 0.52010(16) 0.31043(17) 0.0171(4) Uani 1 1 d .
C1 C 0.8882(3) 0.8124(3) -0.1332(3) 0.0308(7) Uani 1 1 d .
H1 H 0.9203 0.9008 -0.1599 0.037 Uiso 1 1 calc R
C2 C 0.9701(3) 0.6981(3) -0.1117(3) 0.0270(6) Uani 1 1 d .
H2 H 1.0699 0.6920 -0.1195 0.032 Uiso 1 1 calc R
C3 C 0.8879(3) 0.5935(3) -0.0854(2) 0.0234(6) Uani 1 1 d .
H3 H 0.9191 0.5006 -0.0689 0.028 Uiso 1 1 calc R
C4 C 0.7565(3) 0.6410(3) -0.0895(3) 0.0257(6) Uani 1 1 d .
H4 H 0.6787 0.5879 -0.0775 0.031 Uiso 1 1 calc R
C5 C 0.7558(3) 0.7763(3) -0.1189(3) 0.0295(7) Uani 1 1 d .
H5 H 0.6780 0.8354 -0.1329 0.035 Uiso 1 1 calc R
C6 C 0.5834(3) 0.7384(2) 0.2378(2) 0.0156(5) Uani 1 1 d .
H6 H 0.4992 0.7108 0.2287 0.019 Uiso 1 1 calc R
C7 C 0.6173(3) 0.8685(2) 0.2012(2) 0.0179(5) Uani 1 1 d .
H7 H 0.5562 0.9315 0.1672 0.021 Uiso 1 1 calc R
C8 C 0.7493(3) 0.9019(2) 0.1912(2) 0.0188(6) Uani 1 1 d .
H8 H 0.7800 0.9879 0.1495 0.023 Uiso 1 1 calc R
C9 C 0.8473(3) 0.8066(2) 0.2163(2) 0.0187(6) Uani 1 1 d .
H9 H 0.9462 0.8260 0.1919 0.022 Uiso 1 1 calc R
C10 C 0.8132(3) 0.6774(2) 0.2531(2) 0.0159(5) Uani 1 1 d .
H10 H 0.8887 0.6068 0.2533 0.019 Uiso 1 1 calc R
C11 C 0.6788(3) 0.6443(2) 0.2698(2) 0.0148(5) Uani 1 1 d .
C12 C 0.5265(3) 0.4766(2) 0.3125(3) 0.0179(5) Uani 1 1 d .
H12A H 0.5260 0.4826 0.2228 0.021 Uiso 1 1 calc R
H12B H 0.4433 0.5313 0.3698 0.021 Uiso 1 1 calc R
C13 C 0.5236(3) 0.3371(2) 0.3652(2) 0.0168(5) Uani 1 1 d .
H13A H 0.5346 0.3315 0.4506 0.020 Uiso 1 1 calc R
H13B H 0.6038 0.2828 0.3035 0.020 Uiso 1 1 calc R
C14 C 0.3869(3) 0.2836(2) 0.3836(2) 0.0173(5) Uani 1 1 d .
H14A H 0.3068 0.3354 0.4481 0.021 Uiso 1 1 calc R
H14B H 0.3739 0.2920 0.2989 0.021 Uiso 1 1 calc R
C15 C 0.3882(3) 0.1409(2) 0.4318(3) 0.0173(5) Uani 1 1 d .
H15A H 0.4699 0.0905 0.3676 0.021 Uiso 1 1 calc R
H15B H 0.4013 0.1338 0.5163 0.021 Uiso 1 1 calc R
C16 C 0.2555(3) 0.0795(2) 0.4512(3) 0.0181(5) Uani 1 1 d .
H16A H 0.2406 0.0878 0.3675 0.022 Uiso 1 1 calc R
H16B H 0.1736 0.1275 0.5177 0.022 Uiso 1 1 calc R
C17 C 0.2641(3) -0.0638(2) 0.4959(3) 0.0187(6) Uani 1 1 d .
H17A H 0.3519 -0.1092 0.4341 0.022 Uiso 1 1 calc R
H17B H 0.2700 -0.0704 0.5835 0.022 Uiso 1 1 calc R
C18 C 0.1410(3) -0.1338(2) 0.5040(3) 0.0172(5) Uani 1 1 d .
H18A H 0.0544 -0.0961 0.5737 0.021 Uiso 1 1 calc R
H18B H 0.1278 -0.1195 0.4195 0.021 Uiso 1 1 calc R
C19 C 0.1633(3) -0.2792(2) 0.5334(3) 0.0205(6) Uani 1 1 d .
H19A H 0.2515 -0.3160 0.4648 0.025 Uiso 1 1 calc R
H19B H 0.1746 -0.2931 0.6187 0.025 Uiso 1 1 calc R
C20 C 0.0438(3) -0.3526(3) 0.5389(3) 0.0272(6) Uani 1 1 d .
H20A H -0.0435 -0.3192 0.6088 0.041 Uiso 1 1 calc R
H20B H 0.0654 -0.4453 0.5569 0.041 Uiso 1 1 calc R
H20C H 0.0325 -0.3404 0.4544 0.041 Uiso 1 1 calc R
P1 P 0.29071(7) 0.76525(7) 0.05542(7) 0.02022(16) Uani 1 1 d .
F7 F 0.25896(18) 0.67690(18) -0.03960(17) 0.0363(4) Uani 1 1 d .
F8 F 0.3225(2) 0.85289(19) 0.14970(19) 0.0456(5) Uani 1 1 d .
F9 F 0.17081(17) 0.87596(16) 0.04522(18) 0.0365(4) Uani 1 1 d .
F10 F 0.17530(18) 0.69928(17) 0.17906(17) 0.0370(4) Uani 1 1 d .
F11 F 0.40960(18) 0.65464(17) 0.06511(19) 0.0380(4) Uani 1 1 d .
F12 F 0.40467(17) 0.83134(17) -0.07018(18) 0.0387(5) Uani 1 1 d .

loop_
_atom_site_aniso_label
_atom_site_aniso_U_11
_atom_site_aniso_U_22
_atom_site_aniso_U_33
_atom_site_aniso_U_23
_atom_site_aniso_U_13
_atom_site_aniso_U_12
Ru1 0.01487(11) 0.01254(11) 0.01193(11) 0.00156(7) -0.00391(8) -0.00135(7)
O1 0.0172(9) 0.0129(9) 0.0219(9) 0.0062(7) -0.0090(8) -0.0040(7)
C1 0.0498(19) 0.0270(15) 0.0083(13) 0.0024(11) -0.0006(13) -0.0133(14)
C2 0.0181(13) 0.0455(18) 0.0146(13) -0.0065(12) -0.0019(11) -0.0037(13)
C3 0.0324(15) 0.0198(14) 0.0157(13) -0.0054(11) -0.0077(12) 0.0037(12)
C4 0.0259(15) 0.0376(17) 0.0145(13) -0.0074(12) -0.0061(12) -0.0075(13)
C5 0.0325(16) 0.0394(17) 0.0127(13) -0.0001(12) -0.0085(12) 0.0083(14)
C6 0.0163(12) 0.0146(12) 0.0143(12) -0.0007(10) -0.0045(10) -0.0004(10)
C7 0.0220(13) 0.0146(12) 0.0125(12) -0.0001(10) -0.0024(11) 0.0002(11)
C8 0.0254(14) 0.0135(12) 0.0152(13) 0.0005(10) -0.0040(11) -0.0067(11)
C9 0.0216(13) 0.0221(13) 0.0110(12) -0.0016(10) -0.0027(11) -0.0078(11)
C10 0.0172(12) 0.0182(13) 0.0109(12) 0.0012(10) -0.0043(10) -0.0016(10)
C11 0.0186(13) 0.0143(12) 0.0089(12) 0.0024(9) -0.0028(10) -0.0022(10)
C12 0.0152(12) 0.0172(13) 0.0221(14) 0.0026(10) -0.0083(11) -0.0031(10)
C13 0.0186(13) 0.0136(12) 0.0182(13) 0.0021(10) -0.0072(11) -0.0030(10)
C14 0.0200(13) 0.0148(13) 0.0177(13) 0.0020(10) -0.0077(11) -0.0040(10)
C15 0.0173(13) 0.0156(13) 0.0183(13) 0.0010(10) -0.0065(11) -0.0012(10)
C16 0.0197(13) 0.0162(13) 0.0200(13) 0.0042(10) -0.0095(11) -0.0049(10)
C17 0.0169(13) 0.0159(13) 0.0220(14) 0.0004(10) -0.0067(11) -0.0007(10)
C18 0.0166(12) 0.0128(12) 0.0208(13) 0.0018(10) -0.0061(11) -0.0017(10)
C19 0.0186(13) 0.0143(13) 0.0269(14) 0.0005(11) -0.0075(11) -0.0005(11)
C20 0.0354(16) 0.0172(13) 0.0321(16) 0.0051(12) -0.0161(14) -0.0079(12)
P1 0.0173(3) 0.0187(3) 0.0237(4) 0.0022(3) -0.0079(3) -0.0006(3)
F7 0.0362(10) 0.0411(10) 0.0366(10) -0.0041(8) -0.0177(8) -0.0075(8)
F8 0.0505(12) 0.0426(11) 0.0509(12) -0.0169(9) -0.0244(10) -0.0028(9)
F9 0.0236(9) 0.0261(9) 0.0496(11) 0.0156(8) -0.0085(8) 0.0034(7)
F10 0.0345(10) 0.0328(10) 0.0332(10) 0.0149(8) -0.0053(8) -0.0031(8)
F11 0.0295(9) 0.0311(10) 0.0560(12) -0.0023(8) -0.0226(9) 0.0087(8)
F12 0.0250(9) 0.0377(10) 0.0420(11) 0.0071(8) -0.0003(8) -0.0098(8)

loop_
_atom_type_symbol
_atom_type_description
_atom_type_scat_dispersion_real
_atom_type_scat_dispersion_imag
_atom_type_scat_source
C C 0.0033 0.0016 'International Tables Vol C Tables 4.2.6.8 and 6.1.1.4'
H H 0.0000 0.0000 'International Tables Vol C Tables 4.2.6.8 and 6.1.1.4'
F F 0.0171 0.0103 'International Tables Vol C Tables 4.2.6.8 and 6.1.1.4'
O O 0.0106 0.0060 'International Tables Vol C Tables 4.2.6.8 and 6.1.1.4'
P P 0.1023 0.0942 'International Tables Vol C Tables 4.2.6.8 and 6.1.1.4'
Ru Ru -1.2594 0.8363 'International Tables Vol C Tables 4.2.6.8 and 6.1.1.4'

loop_
_geom_angle_atom_site_label_1
_geom_angle_atom_site_label_2
_geom_angle_atom_site_label_3
_geom_angle
C1 Ru1 C5 38.30(12)
C1 Ru1 C2 38.32(11)
C5 Ru1 C2 63.77(11)
C1 Ru1 C4 63.56(11)
C5 Ru1 C4 37.82(11)
C2 Ru1 C4 63.19(11)
C1 Ru1 C3 63.34(11)
C5 Ru1 C3 62.95(11)
C2 Ru1 C3 37.69(11)
C4 Ru1 C3 37.29(10)
C1 Ru1 C7 117.04(10)
C5 Ru1 C7 103.92(10)
C2 Ru1 C7 152.97(11)
C4 Ru1 C7 122.91(10)
C3 Ru1 C7 159.67(11)
C1 Ru1 C8 105.43(10)
C5 Ru1 C8 118.41(11)
C2 Ru1 C8 124.40(10)
C4 Ru1 C8 153.41(11)
C3 Ru1 C8 161.44(10)
C7 Ru1 C8 37.70(10)
C1 Ru1 C6 145.42(11)
C5 Ru1 C6 112.97(10)
C2 Ru1 C6 167.70(10)
C4 Ru1 C6 106.56(10)
C3 Ru1 C6 130.02(10)
C7 Ru1 C6 37.76(9)
C8 Ru1 C6 67.86(9)
C1 Ru1 C9 116.23(11)
C5 Ru1 C9 148.24(11)
C2 Ru1 C9 109.24(10)
C4 Ru1 C9 168.94(10)
C3 Ru1 C9 131.84(10)
C7 Ru1 C9 67.65(10)
C8 Ru1 C9 37.27(10)
C6 Ru1 C9 79.82(10)
C1 Ru1 C10 143.89(11)
C5 Ru1 C10 174.30(11)
C2 Ru1 C10 114.90(10)
C4 Ru1 C10 136.48(10)
C3 Ru1 C10 112.37(10)
C7 Ru1 C10 79.61(9)
C8 Ru1 C10 67.11(9)
C6 Ru1 C10 67.05(9)
C9 Ru1 C10 37.22(9)
C1 Ru1 C11 175.81(10)
C5 Ru1 C11 140.49(11)
C2 Ru1 C11 138.45(10)
C4 Ru1 C11 113.12(10)
C3 Ru1 C11 112.48(10)
C7 Ru1 C11 66.73(9)
C8 Ru1 C11 78.66(9)
C6 Ru1 C11 36.76(9)
C9 Ru1 C11 66.47(9)
C10 Ru1 C11 36.73(9)
C11 O1 C12 117.89(19)
C5 C1 C2 107.6(3)
C5 C1 Ru1 71.07(15)
C2 C1 Ru1 71.44(15)
C5 C1 H1 126.1
C2 C1 H1 126.1
Ru1 C1 H1 126.1
C3 C2 C1 107.5(3)
C3 C2 Ru1 71.94(15)
C1 C2 Ru1 70.24(15)
C3 C2 H2 126.2
C1 C2 H2 126.2
Ru1 C2 H2 126.2
C4 C3 C2 108.8(2)
C4 C3 Ru1 71.31(15)
C2 C3 Ru1 70.37(15)
C4 C3 H3 125.6
C2 C3 H3 125.6
Ru1 C3 H3 125.6
C3 C4 C5 107.9(3)
C3 C4 Ru1 71.40(15)
C5 C4 Ru1 69.96(16)
C3 C4 H4 126.0
C5 C4 H4 126.0
Ru1 C4 H4 126.0
C1 C5 C4 108.2(3)
C1 C5 Ru1 70.63(16)
C4 C5 Ru1 72.22(16)
C1 C5 H5 125.9
C4 C5 H5 125.9
Ru1 C5 H5 125.9
C11 C6 C7 119.9(2)
C11 C6 Ru1 74.24(14)
C7 C6 Ru1 70.49(14)
C11 C6 H6 119.8
C7 C6 H6 119.8
Ru1 C6 H6 119.8
C8 C7 C6 119.8(2)
C8 C7 Ru1 71.35(14)
C6 C7 Ru1 71.75(14)
C8 C7 H7 119.6
C6 C7 H7 119.6
Ru1 C7 H7 119.6
C9 C8 C7 120.2(2)
C9 C8 Ru1 71.90(14)
C7 C8 Ru1 70.94(14)
C9 C8 H8 119.3
C7 C8 H8 119.3
Ru1 C8 H8 119.3
C8 C9 C10 119.9(2)
C8 C9 Ru1 70.83(15)
C10 C9 Ru1 71.92(15)
C8 C9 H9 119.6
C10 C9 H9 119.6
Ru1 C9 H9 119.6
C9 C10 C11 120.4(2)
C9 C10 Ru1 70.85(14)
C11 C10 Ru1 73.62(14)
C9 C10 H10 119.4
C11 C10 H10 119.4
Ru1 C10 H10 119.4
O1 C11 C6 124.7(2)
O1 C11 C10 115.8(2)
C6 C11 C10 119.5(2)
O1 C11 Ru1 131.66(17)
C6 C11 Ru1 68.99(13)
C10 C11 Ru1 69.65(13)
O1 C12 C13 107.05(19)
O1 C12 H12A 110.3
C13 C12 H12A 110.3
O1 C12 H12B 110.3
C13 C12 H12B 110.3
H12A C12 H12B 108.6
C12 C13 C14 112.1(2)
C12 C13 H13A 109.2
C14 C13 H13A 109.2
C12 C13 H13B 109.2
C14 C13 H13B 109.2
H13A C13 H13B 107.9
C15 C14 C13 111.3(2)
C15 C14 H14A 109.4
C13 C14 H14A 109.4
C15 C14 H14B 109.4
C13 C14 H14B 109.4
H14A C14 H14B 108.0
C16 C15 C14 114.6(2)
C16 C15 H15A 108.6
C14 C15 H15A 108.6
C16 C15 H15B 108.6
C14 C15 H15B 108.6
H15A C15 H15B 107.6
C15 C16 C17 112.4(2)
C15 C16 H16A 109.1
C17 C16 H16A 109.1
C15 C16 H16B 109.1
C17 C16 H16B 109.1
H16A C16 H16B 107.9
C18 C17 C16 114.8(2)
C18 C17 H17A 108.6
C16 C17 H17A 108.6
C18 C17 H17B 108.6
C16 C17 H17B 108.6
H17A C17 H17B 107.5
C19 C18 C17 112.4(2)
C19 C18 H18A 109.1
C17 C18 H18A 109.1
C19 C18 H18B 109.1
C17 C18 H18B 109.1
H18A C18 H18B 107.9
C20 C19 C18 113.8(2)
C20 C19 H19A 108.8
C18 C19 H19A 108.8
C20 C19 H19B 108.8
C18 C19 H19B 108.8
H19A C19 H19B 107.7
C19 C20 H20A 109.5
C19 C20 H20B 109.5
H20A C20 H20B 109.5
C19 C20 H20C 109.5
H20A C20 H20C 109.5
H20B C20 H20C 109.5
F10 P1 F8 90.81(11)
F10 P1 F11 90.48(10)
F8 P1 F11 90.34(10)
F10 P1 F12 178.92(11)
F8 P1 F12 90.06(11)
F11 P1 F12 90.16(10)
F10 P1 F9 89.47(9)
F8 P1 F9 90.00(11)
F11 P1 F9 179.66(11)
F12 P1 F9 89.89(9)
F10 P1 F7 89.24(10)
F8 P1 F7 179.90(11)
F11 P1 F7 89.58(10)
F12 P1 F7 89.89(10)
F9 P1 F7 90.09(10)

loop_
_geom_bond_atom_site_label_1
_geom_bond_atom_site_label_2
_geom_bond_distance
Ru1 C1 2.160(3)
Ru1 C5 2.166(3)
Ru1 C2 2.176(3)
Ru1 C4 2.195(3)
Ru1 C3 2.197(3)
Ru1 C7 2.195(2)
Ru1 C8 2.200(3)
Ru1 C6 2.212(2)
Ru1 C9 2.214(3)
Ru1 C10 2.228(2)
Ru1 C11 2.280(2)
O1 C11 1.350(3)
O1 C12 1.454(3)
C1 C5 1.419(4)
C1 C2 1.423(4)
C1 H1 1.0000
C2 C3 1.412(4)
C2 H2 1.0000
C3 C4 1.404(4)
C3 H3 1.0000
C4 C5 1.414(4)
C4 H4 1.0000
C5 H5 1.0000
C6 C11 1.418(3)
C6 C7 1.426(3)
C6 H6 1.0000
C7 C8 1.420(4)
C7 H7 1.0000
C8 C9 1.411(4)
C8 H8 1.0000
C9 C10 1.418(4)
C9 H9 1.0000
C10 C11 1.421(4)
C10 H10 1.0000
C12 C13 1.511(3)
C12 H12A 0.9900
C12 H12B 0.9900
C13 C14 1.528(3)
C13 H13A 0.9900
C13 H13B 0.9900
C14 C15 1.529(3)
C14 H14A 0.9900
C14 H14B 0.9900
C15 C16 1.528(4)
C15 H15A 0.9900
C15 H15B 0.9900
C16 C17 1.527(3)
C16 H16A 0.9900
C16 H16B 0.9900
C17 C18 1.523(4)
C17 H17A 0.9900
C17 H17B 0.9900
C18 C19 1.522(3)
C18 H18A 0.9900
C18 H18B 0.9900
C19 C20 1.521(4)
C19 H19A 0.9900
C19 H19B 0.9900
C20 H20A 0.9800
C20 H20B 0.9800
C20 H20C 0.9800
P1 F10 1.5973(17)
P1 F8 1.596(2)
P1 F11 1.5985(17)
P1 F12 1.6023(17)
P1 F9 1.6081(17)
P1 F7 1.6072(19)

loop_
_geom_torsion_atom_site_label_1
_geom_torsion_atom_site_label_2
_geom_torsion_atom_site_label_3
_geom_torsion_atom_site_label_4
_geom_torsion
C2 Ru1 C1 C5 116.9(3)
C4 Ru1 C1 C5 37.45(17)
C3 Ru1 C1 C5 79.33(18)
C7 Ru1 C1 C5 -77.86(19)
C8 Ru1 C1 C5 -116.54(17)
C6 Ru1 C1 C5 -43.3(3)
C9 Ru1 C1 C5 -154.89(16)
C10 Ru1 C1 C5 171.29(17)
C11 Ru1 C1 C5 75.7(15)
C5 Ru1 C1 C2 -116.9(3)
C4 Ru1 C1 C2 -79.43(19)
C3 Ru1 C1 C2 -37.56(17)
C7 Ru1 C1 C2 165.25(16)
C8 Ru1 C1 C2 126.57(18)
C6 Ru1 C1 C2 -160.20(18)
C9 Ru1 C1 C2 88.23(19)
C10 Ru1 C1 C2 54.4(3)
C11 Ru1 C1 C2 -41.2(16)
C5 C1 C2 C3 0.4(3)
Ru1 C1 C2 C3 62.68(18)
C5 C1 C2 Ru1 -62.26(18)
C1 Ru1 C2 C3 -117.0(2)
C5 Ru1 C2 C3 -78.96(18)
C4 Ru1 C2 C3 -36.50(16)
C7 Ru1 C2 C3 -146.9(2)
C8 Ru1 C2 C3 173.25(15)
C6 Ru1 C2 C3 -1.5(6)
C9 Ru1 C2 C3 134.74(16)
C10 Ru1 C2 C3 94.90(17)
C11 Ru1 C2 C3 58.8(2)
C5 Ru1 C2 C1 38.04(18)
C4 Ru1 C2 C1 80.51(19)
C3 Ru1 C2 C1 117.0(2)
C7 Ru1 C2 C1 -29.9(3)
C8 Ru1 C2 C1 -69.8(2)
C6 Ru1 C2 C1 115.5(5)
C9 Ru1 C2 C1 -108.26(18)
C10 Ru1 C2 C1 -148.10(17)
C11 Ru1 C2 C1 175.84(17)
C1 C2 C3 C4 -0.3(3)
Ru1 C2 C3 C4 61.25(18)
C1 C2 C3 Ru1 -61.57(18)
C1 Ru1 C3 C4 -80.63(18)
C5 Ru1 C3 C4 -37.48(17)
C2 Ru1 C3 C4 -118.8(2)
C7 Ru1 C3 C4 15.6(4)
C8 Ru1 C3 C4 -136.6(3)
C6 Ru1 C3 C4 60.8(2)
C9 Ru1 C3 C4 177.00(15)
C10 Ru1 C3 C4 138.94(16)
C11 Ru1 C3 C4 99.08(17)
C1 Ru1 C3 C2 38.19(17)
C5 Ru1 C3 C2 81.33(19)
C4 Ru1 C3 C2 118.8(2)
C7 Ru1 C3 C2 134.4(3)
C8 Ru1 C3 C2 -17.8(4)
C6 Ru1 C3 C2 179.58(16)
C9 Ru1 C3 C2 -64.2(2)
C10 Ru1 C3 C2 -102.25(17)
C11 Ru1 C3 C2 -142.10(16)
C2 C3 C4 C5 0.1(3)
Ru1 C3 C4 C5 60.76(18)
C2 C3 C4 Ru1 -60.67(18)
C1 Ru1 C4 C3 79.96(18)
C5 Ru1 C4 C3 117.9(2)
C2 Ru1 C4 C3 36.88(16)
C7 Ru1 C4 C3 -173.61(15)
C8 Ru1 C4 C3 150.7(2)
C6 Ru1 C4 C3 -135.80(16)
C9 Ru1 C4 C3 -11.7(6)
C10 Ru1 C4 C3 -61.9(2)
C11 Ru1 C4 C3 -97.22(17)
C1 Ru1 C4 C5 -37.92(17)
C2 Ru1 C4 C5 -81.00(18)
C3 Ru1 C4 C5 -117.9(2)
C7 Ru1 C4 C5 68.51(19)
C8 Ru1 C4 C5 32.9(3)
C6 Ru1 C4 C5 106.32(17)
C9 Ru1 C4 C5 -129.6(5)
C10 Ru1 C4 C5 -179.79(16)
C11 Ru1 C4 C5 144.89(16)
C2 C1 C5 C4 -0.4(3)
Ru1 C1 C5 C4 -62.87(19)
C2 C1 C5 Ru1 62.50(18)
C3 C4 C5 C1 0.2(3)
Ru1 C4 C5 C1 61.85(19)
C3 C4 C5 Ru1 -61.68(18)
C2 Ru1 C5 C1 -38.06(17)
C4 Ru1 C5 C1 -117.4(2)
C3 Ru1 C5 C1 -80.42(18)
C7 Ru1 C5 C1 116.21(17)
C8 Ru1 C5 C1 78.65(19)
C6 Ru1 C5 C1 154.99(16)
C9 Ru1 C5 C1 46.3(3)
C10 Ru1 C5 C1 -116.0(10)
C11 Ru1 C5 C1 -173.62(16)
C1 Ru1 C5 C4 117.4(2)
C2 Ru1 C5 C4 79.32(18)
C3 Ru1 C5 C4 36.96(16)
C7 Ru1 C5 C4 -126.41(16)
C8 Ru1 C5 C4 -163.97(15)
C6 Ru1 C5 C4 -87.64(17)
C9 Ru1 C5 C4 163.70(18)
C10 Ru1 C5 C4 1.4(11)
C11 Ru1 C5 C4 -56.2(2)
C1 Ru1 C6 C11 173.87(18)
C5 Ru1 C6 C11 146.37(16)
C2 Ru1 C6 C11 74.4(5)
C4 Ru1 C6 C11 106.64(16)
C3 Ru1 C6 C11 73.17(18)
C7 Ru1 C6 C11 -130.5(2)
C8 Ru1 C6 C11 -100.96(16)
C9 Ru1 C6 C11 -64.07(15)
C10 Ru1 C6 C11 -27.44(14)
C1 Ru1 C6 C7 -55.6(2)
C5 Ru1 C6 C7 -83.08(18)
C2 Ru1 C6 C7 -155.1(4)
C4 Ru1 C6 C7 -122.81(16)
C3 Ru1 C6 C7 -156.28(15)
C8 Ru1 C6 C7 29.59(15)
C9 Ru1 C6 C7 66.48(16)
C10 Ru1 C6 C7 103.11(17)
C11 Ru1 C6 C7 130.5(2)
C11 C6 C7 C8 2.8(4)
Ru1 C6 C7 C8 -54.8(2)
C11 C6 C7 Ru1 57.6(2)
C1 Ru1 C7 C8 -80.12(17)
C5 Ru1 C7 C8 -118.74(16)
C2 Ru1 C7 C8 -59.8(3)
C4 Ru1 C7 C8 -154.74(15)
C3 Ru1 C7 C8 -165.9(2)
C6 Ru1 C7 C8 131.6(2)
C9 Ru1 C7 C8 28.95(14)
C10 Ru1 C7 C8 65.83(15)
C11 Ru1 C7 C8 101.92(16)
C1 Ru1 C7 C6 148.29(16)
C5 Ru1 C7 C6 109.67(17)
C2 Ru1 C7 C6 168.6(2)
C4 Ru1 C7 C6 73.66(18)
C3 Ru1 C7 C6 62.5(3)
C8 Ru1 C7 C6 -131.6(2)
C9 Ru1 C7 C6 -102.64(16)
C10 Ru1 C7 C6 -65.76(15)
C11 Ru1 C7 C6 -29.67(14)
C6 C7 C8 C9 0.5(4)
Ru1 C7 C8 C9 -54.4(2)
C6 C7 C8 Ru1 55.0(2)
C1 Ru1 C8 C9 -113.23(16)
C5 Ru1 C8 C9 -152.30(15)
C2 Ru1 C8 C9 -76.10(18)
C4 Ru1 C8 C9 -174.5(2)
C3 Ru1 C8 C9 -63.0(3)
C7 Ru1 C8 C9 132.3(2)
C6 Ru1 C8 C9 102.69(16)
C10 Ru1 C8 C9 29.25(14)
C11 Ru1 C8 C9 65.87(15)
C1 Ru1 C8 C7 114.45(16)
C5 Ru1 C8 C7 75.37(17)
C2 Ru1 C8 C7 151.57(15)
C4 Ru1 C8 C7 53.2(3)
C3 Ru1 C8 C7 164.6(3)
C6 Ru1 C8 C7 -29.63(14)
C9 Ru1 C8 C7 -132.3(2)
C10 Ru1 C8 C7 -103.07(16)
C11 Ru1 C8 C7 -66.45(15)
C7 C8 C9 C10 -0.7(4)
Ru1 C8 C9 C10 -54.7(2)
C7 C8 C9 Ru1 54.0(2)
C1 Ru1 C9 C8 80.93(17)
C5 Ru1 C9 C8 51.0(2)
C2 Ru1 C9 C8 121.96(16)
C4 Ru1 C9 C8 167.1(5)
C3 Ru1 C9 C8 157.62(15)
C7 Ru1 C9 C8 -29.27(14)
C6 Ru1 C9 C8 -66.64(15)
C10 Ru1 C9 C8 -131.9(2)
C11 Ru1 C9 C8 -102.59(16)
C1 Ru1 C9 C10 -147.16(15)
C5 Ru1 C9 C10 -177.14(18)
C2 Ru1 C9 C10 -106.13(16)
C4 Ru1 C9 C10 -61.0(6)
C3 Ru1 C9 C10 -70.47(19)
C7 Ru1 C9 C10 102.64(16)
C8 Ru1 C9 C10 131.9(2)
C6 Ru1 C9 C10 65.27(15)
C11 Ru1 C9 C10 29.32(14)
C8 C9 C10 C11 -2.5(4)
Ru1 C9 C10 C11 -56.6(2)
C8 C9 C10 Ru1 54.2(2)
C1 Ru1 C10 C9 55.6(2)
C5 Ru1 C10 C9 164.6(10)
C2 Ru1 C10 C9 89.40(17)
C4 Ru1 C10 C9 165.91(15)
C3 Ru1 C10 C9 130.60(16)
C7 Ru1 C10 C9 -66.56(16)
C8 Ru1 C10 C9 -29.29(15)
C6 Ru1 C10 C9 -103.89(16)
C11 Ru1 C10 C9 -131.4(2)
C1 Ru1 C10 C11 -173.02(17)
C5 Ru1 C10 C11 -64.0(10)
C2 Ru1 C10 C11 -139.25(15)
C4 Ru1 C10 C11 -62.7(2)
C3 Ru1 C10 C11 -98.05(16)
C7 Ru1 C10 C11 64.79(15)
C8 Ru1 C10 C11 102.06(16)
C6 Ru1 C10 C11 27.46(14)
C9 Ru1 C10 C11 131.4(2)
C12 O1 C11 C6 4.7(3)
C12 O1 C11 C10 -172.1(2)
C12 O1 C11 Ru1 -87.1(3)
C7 C6 C11 O1 177.4(2)
Ru1 C6 C11 O1 -126.9(2)
C7 C6 C11 C10 -5.9(3)
Ru1 C6 C11 C10 49.8(2)
C7 C6 C11 Ru1 -55.7(2)
C9 C10 C11 O1 -177.2(2)
Ru1 C10 C11 O1 127.5(2)
C9 C10 C11 C6 5.8(3)
Ru1 C10 C11 C6 -49.5(2)
C9 C10 C11 Ru1 55.3(2)
C1 Ru1 C11 O1 -5.6(16)
C5 Ru1 C11 O1 65.1(3)
C2 Ru1 C11 O1 -43.7(3)
C4 Ru1 C11 O1 31.4(3)
C3 Ru1 C11 O1 -9.2(3)
C7 Ru1 C11 O1 148.8(3)
C8 Ru1 C11 O1 -173.6(2)
C6 Ru1 C11 O1 118.3(3)
C9 Ru1 C11 O1 -136.6(3)
C10 Ru1 C11 O1 -106.9(3)
C1 Ru1 C11 C6 -123.9(15)
C5 Ru1 C11 C6 -53.3(2)
C2 Ru1 C11 C6 -161.99(16)
C4 Ru1 C11 C6 -86.92(16)
C3 Ru1 C11 C6 -127.50(15)
C7 Ru1 C11 C6 30.43(15)
C8 Ru1 C11 C6 68.04(15)
C9 Ru1 C11 C6 105.11(16)
C10 Ru1 C11 C6 134.8(2)
C1 Ru1 C11 C10 101.3(15)
C5 Ru1 C11 C10 171.94(16)
C2 Ru1 C11 C10 63.2(2)
C4 Ru1 C11 C10 138.28(15)
C3 Ru1 C11 C10 97.70(16)
C7 Ru1 C11 C10 -104.37(16)
C8 Ru1 C11 C10 -66.76(15)
C6 Ru1 C11 C10 -134.8(2)
C9 Ru1 C11 C10 -29.69(15)
C11 O1 C12 C13 -178.3(2)
O1 C12 C13 C14 174.98(19)
C12 C13 C14 C15 177.8(2)
C13 C14 C15 C16 -179.4(2)
C14 C15 C16 C17 178.5(2)
C15 C16 C17 C18 -174.3(2)
C16 C17 C18 C19 173.4(2)
C17 C18 C19 C20 -178.6(2)
